data_1511491
loop_
_publ_author_name
'Goncalves, A.P.'
'Sologub, O.L.'
'Almeida, M.'
'Salamakha, P.S.'

_publ_section_title
;
 Single crystal investigation of the binary Nd B4 compound
;
_journal_name_full 'Journal of Alloys Compd.'
_journal_page_first 4
_journal_page_last 6
_journal_volume 316
_journal_year 2001
_chemical_formula_sum 'B4 Nd'
_chemical_name_systematic 'Nd B4'
_space_group_IT_number 127
_symmetry_space_group_name_Hall '-P 4 2ab'
_symmetry_space_group_name_H-M 'P 4/m b m'
_cell_angle_alpha 90
_cell_angle_beta 90
_cell_angle_gamma 90
_cell_formula_units_Z 4
_cell_length_a 7.1775
_cell_length_b 7.1775
_cell_length_c 4.0996
_cell_volume 211.197
_citation_journal_id_ASTM JALCEU
_cod_data_source_file boron4-x_121.cif
_cod_data_source_block B4Nd1
_cod_original_cell_volume 211.1971
_cod_original_formula_sum 'B4 Nd1'
_cod_database_code 1511491

loop_
_symmetry_equiv_pos_as_xyz
x,y,z
-y,x,z
-x,-y,z
y,-x,z
x+1/2,-y+1/2,-z
y+1/2,x+1/2,-z
-x+1/2,y+1/2,-z
-y+1/2,-x+1/2,-z
-x,-y,-z
y,-x,-z
x,y,-z
-y,x,-z
-x-1/2,y-1/2,z
-y-1/2,-x-1/2,z
x-1/2,-y-1/2,z
y-1/2,x-1/2,z

loop_
_atom_site_label
_atom_site_type_symbol
_atom_site_fract_x
_atom_site_fract_y
_atom_site_fract_z
_atom_site_occupancy
_atom_site_U_iso_or_equiv
Nd1 Nd 0.18306 0.68306 0 1 0.0
B3 B 0.5886 0.0886 0.5 1 0.0
B1 B 0 0 0.2053 1 0.0
B2 B 0.0392 0.1749 0.5 1 0.0
